data_7062995
loop_
_publ_author_name
'Govdi, Anastasia I.'
'Danilkina, Natalia A.'
'Shtyrov, Andrey A.'
'Ryazantsev, Mikhail N.'
'Kim, Mia D.'
'Kryukova, Mariya A.'
'Balova, Irina A.'

_publ_section_title
;
 Cu-catalyzed cycloaddition of aryl azides to 1-iodobuta-1,3-diynes: an
 experimental and quantum chemical study of unusual regiochemistry
;
_journal_issue 11
_journal_name_full 'New Journal of Chemistry'
_journal_page_first 4831
_journal_page_last 4845
_journal_paper_doi 10.1039/D3NJ03823H
_journal_volume 48
_journal_year 2024
_chemical_formula_moiety 'C19 H14 I N3 O'
_chemical_formula_sum 'C19 H14 I N3 O'
_chemical_formula_weight 427.23
_space_group_crystal_system orthorhombic
_space_group_IT_number 61
_space_group_name_Hall '-P 2ac 2ab'
_space_group_name_H-M_alt 'P b c a'
_atom_sites_solution_hydrogens geom
_atom_sites_solution_primary dual
_audit_creation_date 2023-02-06
_audit_creation_method
;
Olex2 1.5
(compiled 2022.04.07 svn.rca3783a0 for OlexSys, GUI svn.r6498)
;
_audit_update_record
;
2023-02-07 deposited with the CCDC.	2024-01-29 downloaded from the CCDC.
;
_cell_angle_alpha 90
_cell_angle_beta 90
_cell_angle_gamma 90
_cell_formula_units_Z 8
_cell_length_a 4.7694(2)
_cell_length_b 20.4826(12)
_cell_length_c 35.0406(16)
_cell_measurement_reflns_used 7726
_cell_measurement_temperature 100(6)
_cell_measurement_theta_max 71.5050
_cell_measurement_theta_min 2.4580
_cell_volume 3423.1(3)
_computing_cell_refinement 'CrysAlisPro 1.171.39.35a (Rigaku OD, 2017)'
_computing_data_collection 'CrysAlisPro 1.171.39.35a (Rigaku OD, 2017)'
_computing_data_reduction 'CrysAlisPro 1.171.39.35a (Rigaku OD, 2017)'
_computing_molecular_graphics 'Olex2 1.5 (Dolomanov et al., 2009)'
_computing_publication_material 'Olex2 1.5 (Dolomanov et al., 2009)'
_computing_structure_refinement 'SHELXL 2018/3 (Sheldrick, 2015)'
_computing_structure_solution 'SHELXT  (Sheldrick, 2015)'
_diffrn_ambient_environment N~2~
_diffrn_ambient_temperature 100(6)
_diffrn_detector 'CCD plate'
_diffrn_detector_type HyPix3000
_diffrn_measured_fraction_theta_full 0.999
_diffrn_measured_fraction_theta_max 0.976
_diffrn_measurement_details
;
List of Runs (angles in degrees, time in seconds):

  # Type    Start    End  Width  t~exp~   \w     \q     \k     \f   Frames
#--------------------------------------------------------------------------
  1  \w    -57.00  21.00   0.50    0.65    --  -41.35  54.00-109.00  156
  2  \w    -53.00 -25.00   0.50    0.65    --  -41.35 -54.00 106.00   56
  3  \w   -100.00 -74.00   0.50    0.65    --  -41.35 -54.00 106.00   52
  4  \w     64.00  89.00   0.50    0.65    --   41.35  54.00-109.00   50
  5  \w     52.00 119.00   0.50    2.61    --  101.00 -54.00 106.00  134
  6  \w     89.00 135.00   0.50    2.61    --  101.00  54.00-109.00   92
  7  \w    -47.00  14.00   0.50    0.65    --  -41.35  32.00-120.00  122
  8  \w   -107.00 -37.00   0.50    0.65    --  -41.35 -32.00 -90.00  140
  9  \w     -4.00  21.00   0.50    0.65    --  -41.35  43.00  60.00   50
 10  \w    -51.00  -6.00   0.50    0.65    --  -41.35  54.00  60.00   90
 11  \w    -52.00 -16.00   0.50    0.65    --  -41.35  43.00  60.00   72
 12  \w     16.00  64.00   0.50    0.65    --   41.35 -11.00 120.00   96
 13  \w     40.00 100.00   0.50    0.65    --   41.35  32.00  90.00  120
 14  \w     41.00  70.00   0.50    0.65    --   41.35  77.00 120.00   58
 15  \w     -9.00  34.00   0.50    0.65    --   41.35 -54.00 106.00   86
 16  \w    -31.00   9.00   0.50    0.65    --   41.35 -11.00 120.00   80
 17  \w    -21.00  48.00   0.50    0.65    --   41.35 -32.00 -60.00  138
 18  \w     80.00 105.00   0.50    0.65    --   41.35  77.00 120.00   50
 19  \w    107.00 138.00   0.50    2.61    --  101.00  17.00  30.00   62
 20  \w     37.00 100.00   0.50    2.61    --  101.00 178.00 120.00  126
 21  \w    120.00 146.00   0.50    2.61    --  101.00  59.00 120.00   52
 22  \w     44.00 114.00   0.50    2.61    --  101.00 -42.00-180.00  140
 23  \w     36.00  91.00   0.50    2.61    --  101.00 -33.00  60.00  110
 24  \w    117.00 155.00   0.50    2.61    --  101.00  33.00-150.00   76
 25  \w     94.00 147.00   0.50    2.61    --  101.00  33.00-180.00  106
 26  \w     92.00 155.00   0.50    2.61    --  101.00  33.00 -30.00  126
 27  \w     91.00 137.00   0.50    2.61    --  101.00  50.00-150.00   92
 28  \w     66.00  97.00   0.50    2.61    --  101.00 -68.00-120.00   62
 29  \w    130.00 157.00   0.50    2.61    --  101.00  33.00 -90.00   54
 30  \w     49.00 105.00   0.50    2.61    --  101.00 -59.00 -90.00  112
 31  \w     40.00  77.00   0.50    2.61    --  101.00 -25.00 -60.00   74
 32  \w     89.00 115.00   0.50    2.61    --  101.00  59.00-180.00   52
 33  \w     94.00 149.00   0.50    2.61    --  101.00  33.00 -60.00  110
 34  \w     63.00 108.00   0.50    2.61    --  101.00 -33.00-120.00   90
 35  \w    -43.00 -18.00   0.50    0.65    --  -41.35  54.00-109.00   50
 36  \w    -59.00 -33.00   0.50    0.65    --  -41.35 -32.00 -90.00   52
 37  \w    -97.00 -60.00   0.50    0.65    --  -41.35 138.00  60.00   74
 38  \w    -33.00   3.00   0.50    0.65    --  -41.35  43.00 120.00   72
 39  \w     47.00  73.00   0.50    0.65    --   41.35  54.00  30.00   52
 40  \w     79.00 104.00   0.50    0.65    --   41.35  32.00   0.00   50
 41  \w     22.00  73.00   0.50    0.65    --   41.35  65.00   0.00  102
 42  \w     48.00  74.00   0.50    0.65    --   41.35  32.00   0.00   52
 43  \w     14.00  40.00   0.50    0.65    --   41.35 -32.00-120.00   52
 44  \w     29.00  67.00   0.50    0.65    --   41.35  65.00  30.00   76
 45  \w     77.00 103.00   0.50    0.65    --   41.35  32.00 120.00   52
 46  \w     80.00 113.50   0.50    2.61    --  101.00  68.00   0.00   67
;
_diffrn_measurement_device 'four-circle diffractometer'
_diffrn_measurement_device_type 'SuperNova, Single source at offset/far, HyPix3000'
_diffrn_measurement_method '\w scans'
_diffrn_orient_matrix_type 'CrysAlisPro convention (1999,Acta A55,543-557)'
_diffrn_orient_matrix_UB_11 0.2102510000
_diffrn_orient_matrix_UB_12 0.0155378000
_diffrn_orient_matrix_UB_13 -0.0320436000
_diffrn_orient_matrix_UB_21 -0.0041321000
_diffrn_orient_matrix_UB_22 0.0726312000
_diffrn_orient_matrix_UB_23 0.0115067000
_diffrn_orient_matrix_UB_31 0.2451408000
_diffrn_orient_matrix_UB_32 -0.0120303000
_diffrn_orient_matrix_UB_33 0.0278025000
_diffrn_radiation_monochromator mirror
_diffrn_radiation_probe x-ray
_diffrn_radiation_type CuK\a
_diffrn_radiation_wavelength 1.54184
_diffrn_reflns_av_R_equivalents 0.0981
_diffrn_reflns_av_unetI/netI 0.0491
_diffrn_reflns_Laue_measured_fraction_full 0.999
_diffrn_reflns_Laue_measured_fraction_max 0.976
_diffrn_reflns_limit_h_max 5
_diffrn_reflns_limit_h_min -5
_diffrn_reflns_limit_k_max 25
_diffrn_reflns_limit_k_min -24
_diffrn_reflns_limit_l_max 43
_diffrn_reflns_limit_l_min -42
_diffrn_reflns_number 21545
_diffrn_reflns_point_group_measured_fraction_full 0.999
_diffrn_reflns_point_group_measured_fraction_max 0.976
_diffrn_reflns_theta_full 67.684
_diffrn_reflns_theta_max 73.648
_diffrn_reflns_theta_min 2.522
_diffrn_source 'micro-focus sealed X-ray tube'
_diffrn_source_type 'SuperNova (Cu) X-ray Source'
_exptl_absorpt_coefficient_mu 14.780
_exptl_absorpt_correction_T_max 1.00000
_exptl_absorpt_correction_T_min 0.40682
_exptl_absorpt_correction_type multi-scan
_exptl_absorpt_process_details
;
CrysAlisPro 1.171.39.35a (Rigaku Oxford Diffraction, 2017)
Empirical absorption correction using spherical harmonics,
 implemented in SCALE3 ABSPACK scaling algorithm.
;
_exptl_crystal_colour colourless
_exptl_crystal_colour_primary colourless
_exptl_crystal_density_diffrn 1.658
_exptl_crystal_description needle
_exptl_crystal_F_000 1680
_exptl_crystal_size_max 0.4
_exptl_crystal_size_mid 0.1
_exptl_crystal_size_min 0.1
_refine_diff_density_max 1.018
_refine_diff_density_min -0.982
_refine_diff_density_rms 0.122
_refine_ls_extinction_method none
_refine_ls_goodness_of_fit_ref 1.091
_refine_ls_hydrogen_treatment constr
_refine_ls_matrix_type full
_refine_ls_number_parameters 265
_refine_ls_number_reflns 3352
_refine_ls_number_restraints 0
_refine_ls_restrained_S_all 1.091
_refine_ls_R_factor_all 0.0620
_refine_ls_R_factor_gt 0.0519
_refine_ls_shift/su_max 0.002
_refine_ls_shift/su_mean 0.000
_refine_ls_structure_factor_coef Fsqd
_refine_ls_weighting_details 'w=1/[\s^2^(Fo^2^)+(0.0494P)^2^+16.1594P] where P=(Fo^2^+2Fc^2^)/3'
_refine_ls_weighting_scheme calc
_refine_ls_wR_factor_gt 0.1247
_refine_ls_wR_factor_ref 0.1296
_reflns_Friedel_coverage 0.000
_reflns_number_gt 2880
_reflns_number_total 3352
_reflns_threshold_expression 'I > 2\s(I)'
_cod_data_source_file d3nj03823h3.cif
_cod_data_source_block 5699-10169_gai-866-1
_cod_depositor_comments 'Adding full bibliography for 7062994--7063002.cif.'
_cod_database_code 7062995
_shelx_shelxl_version_number 2018/3
_chemical_oxdiff_formula 'C19 H14 I N3 O'
_shelx_space_group_comment
;
The symmetry employed for this shelxl refinement is uniquely defined
by the following loop, which should always be used as a source of
symmetry information in preference to the above space-group names.
They are only intended as comments.
;
_shelx_estimated_absorpt_t_max 0.320
_shelx_estimated_absorpt_t_min 0.067
_olex2_refinement_description
;
1. Others
 Sof(C16A)=Sof(H16A)=Sof(C17A)=Sof(H17A)=Sof(C13A)=Sof(H13A)=Sof(C14A)=
 Sof(H14A)=Sof(O2A)=1-FVAR(1)
 Sof(O1A)=Sof(C16)=Sof(H16)=Sof(C13)=Sof(H13)=Sof(C17)=Sof(H17)=Sof(C14)=
 Sof(H14)=FVAR(1)
2.a Aromatic/amide H refined with riding coordinates:
 C9(H9), C8(H8), C5(H5), C6(H6), C16(H16), C13(H13), C17(H17), C16A(H16A),
 C17A(H17A), C13A(H13A), C14(H14), C14A(H14A)
2.b Idealised Me refined as rotating group:
 C10(H10A,H10B,H10C), C19(H19A,H19B,H19C)
;
_olex2_submission_special_instructions 'No special instructions were received'
_oxdiff_exptl_absorpt_empirical_details
;
Empirical correction (ABSPACK) includes:
- Absorption correction using spherical harmonics
- Frame scaling
;
_oxdiff_exptl_absorpt_empirical_full_max 2.388
_oxdiff_exptl_absorpt_empirical_full_min 0.377

loop_
_space_group_symop_operation_xyz
'x, y, z'
'-x+1/2, -y, z+1/2'
'-x, y+1/2, -z+1/2'
'x+1/2, -y+1/2, -z'
'-x, -y, -z'
'x-1/2, y, -z-1/2'
'x, -y-1/2, z-1/2'
'-x-1/2, y-1/2, z'

loop_
_atom_site_label
_atom_site_type_symbol
_atom_site_fract_x
_atom_site_fract_y
_atom_site_fract_z
_atom_site_U_iso_or_equiv
_atom_site_adp_type
_atom_site_occupancy
_atom_site_site_symmetry_order
_atom_site_calc_flag
_atom_site_refinement_flags_posn
_atom_site_refinement_flags_adp
_atom_site_refinement_flags_occupancy
_atom_site_disorder_assembly
_atom_site_disorder_group
I1 I -0.10181(7) 0.46317(2) 0.70546(2) 0.03519(15) Uani 1 1 d . . . . .
N1 N -0.1750(9) 0.5260(2) 0.59241(13) 0.0274(9) Uani 1 1 d . . . . .
N2 N -0.3703(9) 0.4773(2) 0.59293(14) 0.0296(10) Uani 1 1 d . . . . .
N3 N -0.3706(9) 0.4512(2) 0.62739(14) 0.0308(10) Uani 1 1 d . . . . .
C20 C -0.1766(11) 0.4835(3) 0.64861(15) 0.0313(12) Uani 1 1 d . . . . .
C3 C 0.3424(11) 0.6131(3) 0.64805(16) 0.0305(12) Uani 1 1 d . . . . .
C1 C -0.0475(11) 0.5304(3) 0.62738(15) 0.0273(11) Uani 1 1 d . . . . .
C2 C 0.1654(11) 0.5759(3) 0.63741(16) 0.0300(12) Uani 1 1 d . . . . .
C4 C 0.5475(10) 0.6597(3) 0.65987(16) 0.0283(11) Uani 1 1 d . . . . .
C7 C 0.9351(10) 0.7549(3) 0.68338(17) 0.0298(12) Uani 1 1 d . . . . .
C9 C 0.6581(11) 0.6583(3) 0.69678(15) 0.0296(12) Uani 1 1 d . . . . .
H9 H 0.601438 0.625361 0.714232 0.036 Uiso 1 1 calc R U . . .
C15 C -0.0715(11) 0.6333(3) 0.49106(16) 0.0316(12) Uani 1 1 d . . . . .
C12 C -0.1372(11) 0.5636(3) 0.55834(16) 0.0291(12) Uani 1 1 d . . . . .
C8 C 0.8510(11) 0.7053(3) 0.70778(15) 0.0299(12) Uani 1 1 d . . . . .
H8 H 0.927930 0.703507 0.732769 0.036 Uiso 1 1 calc R U . . .
C5 C 0.6332(11) 0.7093(3) 0.63508(16) 0.0340(13) Uani 1 1 d . . . . .
H5 H 0.559507 0.711031 0.609914 0.041 Uiso 1 1 calc R U . . .
C6 C 0.8237(12) 0.7555(3) 0.64686(17) 0.0354(13) Uani 1 1 d . . . . .
H6 H 0.880357 0.788632 0.629526 0.043 Uiso 1 1 calc R U . . .
C10 C 1.1417(12) 0.8072(3) 0.6964(2) 0.0386(14) Uani 1 1 d . . . . .
H10A H 1.104926 0.818278 0.723158 0.058 Uiso 1 1 calc R U . . .
H10B H 1.119232 0.846279 0.680566 0.058 Uiso 1 1 calc R U . . .
H10C H 1.333563 0.790654 0.693890 0.058 Uiso 1 1 calc R U . . .
O1A O 0.202(2) 0.7018(7) 0.4514(4) 0.045(3) Uani 0.504(10) 1 d . . P A 1
C18 C -0.0303(15) 0.6704(3) 0.45484(18) 0.0432(15) Uani 1 1 d . . . . .
C19 C -0.1899(17) 0.6522(5) 0.4202(2) 0.066(2) Uani 1 1 d . . . . .
H19A H -0.160708 0.605834 0.414670 0.099 Uiso 1 1 calc R U . . .
H19B H -0.124776 0.678486 0.398596 0.099 Uiso 1 1 calc R U . . .
H19C H -0.389958 0.660355 0.424494 0.099 Uiso 1 1 calc R U . . .
C16 C -0.026(3) 0.6623(6) 0.5245(3) 0.033(3) Uani 0.504(10) 1 d . . P A 1
H16 H 0.027138 0.706950 0.525253 0.039 Uiso 0.504(10) 1 calc R U P A 1
C13 C -0.192(2) 0.5319(6) 0.5225(3) 0.033(3) Uani 0.504(10) 1 d . . P A 1
H13 H -0.241989 0.487008 0.521822 0.040 Uiso 0.504(10) 1 calc R U P A 1
C17 C -0.055(3) 0.6277(7) 0.5583(3) 0.036(3) Uani 0.504(10) 1 d . . P A 1
H17 H -0.016624 0.648787 0.581875 0.043 Uiso 0.504(10) 1 calc R U P A 1
C16A C 0.141(2) 0.6327(6) 0.5201(3) 0.031(3) Uani 0.496(10) 1 d . . P A 2
H16A H 0.307844 0.657168 0.516203 0.038 Uiso 0.496(10) 1 calc R U P A 2
C17A C 0.110(2) 0.5976(6) 0.5535(3) 0.028(3) Uani 0.496(10) 1 d . . P A 2
H17A H 0.252855 0.597014 0.572397 0.033 Uiso 0.496(10) 1 calc R U P A 2
C13A C -0.351(2) 0.5647(6) 0.5325(3) 0.034(3) Uani 0.496(10) 1 d . . P A 2
H13A H -0.520719 0.542119 0.537396 0.041 Uiso 0.496(10) 1 calc R U P A 2
C14 C -0.170(3) 0.5676(7) 0.4886(3) 0.034(3) Uani 0.504(10) 1 d . . P A 1
H14 H -0.218352 0.548797 0.464738 0.041 Uiso 0.504(10) 1 calc R U P A 1
C14A C -0.315(3) 0.5991(7) 0.4994(4) 0.040(3) Uani 0.496(10) 1 d . . P A 2
H14A H -0.463432 0.599591 0.481295 0.048 Uiso 0.496(10) 1 calc R U P A 2
O2A O 0.065(4) 0.7250(8) 0.4547(4) 0.064(4) Uani 0.496(10) 1 d . . P A 2

loop_
_atom_site_aniso_label
_atom_site_aniso_U_11
_atom_site_aniso_U_22
_atom_site_aniso_U_33
_atom_site_aniso_U_23
_atom_site_aniso_U_13
_atom_site_aniso_U_12
I1 0.0307(2) 0.0445(3) 0.0304(2) 0.00108(15) -0.00210(13) 0.00381(15)
N1 0.022(2) 0.028(2) 0.033(2) -0.0013(18) -0.0017(18) -0.0010(18)
N2 0.026(2) 0.027(2) 0.036(3) 0.0003(19) -0.0025(18) -0.0086(18)
N3 0.025(2) 0.035(3) 0.033(2) -0.0023(19) -0.0015(18) -0.0039(19)
C20 0.026(3) 0.041(3) 0.027(3) -0.002(2) 0.000(2) 0.004(2)
C3 0.022(3) 0.035(3) 0.035(3) -0.001(2) -0.002(2) 0.006(2)
C1 0.022(2) 0.031(3) 0.029(3) -0.006(2) -0.001(2) 0.001(2)
C2 0.018(2) 0.037(3) 0.035(3) -0.006(2) -0.002(2) 0.004(2)
C4 0.015(2) 0.034(3) 0.035(3) -0.004(2) 0.000(2) -0.001(2)
C7 0.019(2) 0.028(3) 0.042(3) -0.003(2) 0.003(2) 0.000(2)
C9 0.025(3) 0.033(3) 0.031(3) 0.002(2) -0.001(2) 0.000(2)
C15 0.026(3) 0.035(3) 0.033(3) 0.002(2) 0.000(2) 0.001(2)
C12 0.024(3) 0.032(3) 0.031(3) 0.000(2) -0.002(2) 0.001(2)
C8 0.020(2) 0.041(3) 0.029(3) -0.002(2) -0.005(2) 0.001(2)
C5 0.030(3) 0.041(4) 0.030(3) 0.004(2) -0.005(2) 0.000(2)
C6 0.028(3) 0.038(3) 0.040(3) 0.005(3) 0.003(2) -0.002(3)
C10 0.022(3) 0.034(3) 0.060(4) -0.006(3) -0.001(2) -0.002(2)
O1A 0.039(6) 0.051(8) 0.046(6) 0.013(5) -0.007(5) -0.020(5)
C18 0.043(4) 0.046(4) 0.041(3) 0.005(3) 0.001(3) -0.010(3)
C19 0.057(5) 0.088(6) 0.053(4) 0.032(4) -0.023(4) -0.027(5)
C16 0.030(7) 0.025(6) 0.042(6) 0.003(5) -0.003(5) -0.003(5)
C13 0.020(5) 0.047(7) 0.032(6) -0.008(5) 0.004(4) 0.001(5)
C17 0.027(6) 0.054(8) 0.026(6) 0.000(5) 0.004(4) 0.003(6)
C16A 0.023(6) 0.037(7) 0.034(6) 0.001(5) -0.002(4) -0.005(5)
C17A 0.020(6) 0.034(7) 0.029(5) -0.011(5) -0.001(4) -0.007(5)
C13A 0.027(6) 0.035(7) 0.041(7) 0.004(5) -0.004(5) -0.014(6)
C14 0.032(7) 0.043(7) 0.026(5) -0.004(5) -0.003(5) -0.006(6)
C14A 0.020(6) 0.054(9) 0.045(7) 0.007(6) -0.004(5) -0.003(6)
O2A 0.086(12) 0.070(11) 0.037(6) 0.015(6) -0.013(7) -0.033(8)

loop_
_atom_type_symbol
_atom_type_description
_atom_type_scat_dispersion_real
_atom_type_scat_dispersion_imag
_atom_type_scat_source
C C 0.0181 0.0091 'International Tables Vol C Tables 4.2.6.8 and 6.1.1.4'
H H 0.0000 0.0000 'International Tables Vol C Tables 4.2.6.8 and 6.1.1.4'
I I -0.3257 6.8362 'International Tables Vol C Tables 4.2.6.8 and 6.1.1.4'
N N 0.0311 0.0180 'International Tables Vol C Tables 4.2.6.8 and 6.1.1.4'
O O 0.0492 0.0322 'International Tables Vol C Tables 4.2.6.8 and 6.1.1.4'

loop_
_geom_angle_atom_site_label_1
_geom_angle_atom_site_label_2
_geom_angle_atom_site_label_3
_geom_angle
_geom_angle_site_symmetry_1
_geom_angle_site_symmetry_3
_geom_angle_publ_flag
N2 N1 C1 109.8(4) . . ?
N2 N1 C12 119.4(4) . . ?
C1 N1 C12 130.9(5) . . ?
N3 N2 N1 108.0(4) . . ?
N2 N3 C20 107.6(5) . . ?
N3 C20 I1 123.1(4) . . ?
N3 C20 C1 110.6(5) . . ?
C1 C20 I1 126.2(4) . . ?
C2 C3 C4 177.4(6) . . ?
N1 C1 C2 125.5(5) . . ?
C20 C1 N1 104.0(5) . . ?
C20 C1 C2 130.5(5) . . ?
C3 C2 C1 176.1(6) . . ?
C9 C4 C3 120.8(5) . . ?
C5 C4 C3 120.4(5) . . ?
C5 C4 C9 118.7(5) . . ?
C8 C7 C10 121.1(5) . . ?
C6 C7 C8 117.7(5) . . ?
C6 C7 C10 121.2(6) . . ?
C4 C9 H9 120.2 . . ?
C8 C9 C4 119.6(5) . . ?
C8 C9 H9 120.2 . . ?
C16 C15 C18 120.1(7) . . ?
C16 C15 C14 121.7(8) . . ?
C16A C15 C18 121.0(7) . . ?
C14 C15 C18 118.1(7) . . ?
C14A C15 C18 123.1(7) . . ?
C14A C15 C16A 115.9(8) . . ?
N1 C12 C13 117.6(7) . . ?
C17 C12 N1 123.5(7) . . ?
C17 C12 C13 118.9(8) . . ?
C17A C12 N1 118.8(6) . . ?
C13A C12 N1 118.0(7) . . ?
C13A C12 C17A 123.2(8) . . ?
C7 C8 H8 119.0 . . ?
C9 C8 C7 121.9(5) . . ?
C9 C8 H8 119.0 . . ?
C4 C5 H5 119.8 . . ?
C6 C5 C4 120.4(5) . . ?
C6 C5 H5 119.8 . . ?
C7 C6 H6 119.2 . . ?
C5 C6 C7 121.6(6) . . ?
C5 C6 H6 119.2 . . ?
C7 C10 H10A 109.5 . . ?
C7 C10 H10B 109.5 . . ?
C7 C10 H10C 109.5 . . ?
H10A C10 H10B 109.5 . . ?
H10A C10 H10C 109.5 . . ?
H10B C10 H10C 109.5 . . ?
O1A C18 C15 116.6(8) . . ?
O1A C18 C19 119.5(8) . . ?
C19 C18 C15 120.2(6) . . ?
O2A C18 C15 121.6(8) . . ?
O2A C18 C19 115.0(9) . . ?
C18 C19 H19A 109.5 . . ?
C18 C19 H19B 109.5 . . ?
C18 C19 H19C 109.5 . . ?
H19A C19 H19B 109.5 . . ?
H19A C19 H19C 109.5 . . ?
H19B C19 H19C 109.5 . . ?
C15 C16 H16 119.7 . . ?
C15 C16 C17 120.5(10) . . ?
C17 C16 H16 119.7 . . ?
C12 C13 H13 120.3 . . ?
C14 C13 C12 119.4(11) . . ?
C14 C13 H13 120.3 . . ?
C12 C17 C16 121.3(10) . . ?
C12 C17 H17 119.4 . . ?
C16 C17 H17 119.4 . . ?
C15 C16A H16A 119.0 . . ?
C17A C16A C15 122.0(9) . . ?
C17A C16A H16A 119.0 . . ?
C12 C17A C16A 117.3(9) . . ?
C12 C17A H17A 121.4 . . ?
C16A C17A H17A 121.4 . . ?
C12 C13A H13A 120.7 . . ?
C12 C13A C14A 118.7(10) . . ?
C14A C13A H13A 120.7 . . ?
C15 C14 H14 121.1 . . ?
C13 C14 C15 117.9(10) . . ?
C13 C14 H14 121.1 . . ?
C15 C14A H14A 118.6 . . ?
C13A C14A C15 122.8(10) . . ?
C13A C14A H14A 118.6 . . ?

loop_
_geom_bond_atom_site_label_1
_geom_bond_atom_site_label_2
_geom_bond_distance
_geom_bond_site_symmetry_2
_geom_bond_publ_flag
I1 C20 2.066(5) . ?
N1 N2 1.365(6) . ?
N1 C1 1.371(7) . ?
N1 C12 1.432(7) . ?
N2 N3 1.321(7) . ?
N3 C20 1.359(7) . ?
C20 C1 1.362(8) . ?
C3 C2 1.196(8) . ?
C3 C4 1.429(8) . ?
C1 C2 1.423(8) . ?
C4 C9 1.397(8) . ?
C4 C5 1.397(8) . ?
C7 C8 1.387(8) . ?
C7 C6 1.386(8) . ?
C7 C10 1.525(8) . ?
C9 H9 0.9500 . ?
C9 C8 1.386(8) . ?
C15 C18 1.491(8) . ?
C15 C16 1.331(13) . ?
C15 C16A 1.436(12) . ?
C15 C14 1.428(14) . ?
C15 C14A 1.388(13) . ?
C12 C13 1.438(12) . ?
C12 C17 1.370(15) . ?
C12 C17A 1.380(12) . ?
C12 C13A 1.362(12) . ?
C8 H8 0.9500 . ?
C5 H5 0.9500 . ?
C5 C6 1.376(8) . ?
C6 H6 0.9500 . ?
C10 H10A 0.9800 . ?
C10 H10B 0.9800 . ?
C10 H10C 0.9800 . ?
O1A C18 1.285(14) . ?
C18 C19 1.479(9) . ?
C18 O2A 1.208(16) . ?
C19 H19A 0.9800 . ?
C19 H19B 0.9800 . ?
C19 H19C 0.9800 . ?
C16 H16 0.9500 . ?
C16 C17 1.387(16) . ?
C13 H13 0.9500 . ?
C13 C14 1.399(17) . ?
C17 H17 0.9500 . ?
C16A H16A 0.9500 . ?
C16A C17A 1.382(16) . ?
C17A H17A 0.9500 . ?
C13A H13A 0.9500 . ?
C13A C14A 1.368(17) . ?
C14 H14 0.9500 . ?
C14A H14A 0.9500 . ?

loop_
_geom_torsion_atom_site_label_1
_geom_torsion_atom_site_label_2
_geom_torsion_atom_site_label_3
_geom_torsion_atom_site_label_4
_geom_torsion
_geom_torsion_site_symmetry_1
_geom_torsion_site_symmetry_2
_geom_torsion_site_symmetry_3
_geom_torsion_site_symmetry_4
_geom_torsion_publ_flag
I1 C20 C1 N1 -178.0(4) . . . . ?
I1 C20 C1 C2 0.6(9) . . . . ?
N1 N2 N3 C20 0.2(6) . . . . ?
N1 C12 C13 C14 177.1(9) . . . . ?
N1 C12 C17 C16 -178.9(9) . . . . ?
N1 C12 C17A C16A 179.2(9) . . . . ?
N1 C12 C13A C14A -178.4(10) . . . . ?
N2 N1 C1 C20 -0.9(6) . . . . ?
N2 N1 C1 C2 -179.5(5) . . . . ?
N2 N1 C12 C13 -30.1(8) . . . . ?
N2 N1 C12 C17 149.4(8) . . . . ?
N2 N1 C12 C17A -160.0(7) . . . . ?
N2 N1 C12 C13A 21.1(10) . . . . ?
N2 N3 C20 I1 178.2(4) . . . . ?
N2 N3 C20 C1 -0.8(6) . . . . ?
N3 C20 C1 N1 1.1(6) . . . . ?
N3 C20 C1 C2 179.6(5) . . . . ?
C3 C4 C9 C8 -178.2(5) . . . . ?
C3 C4 C5 C6 177.8(5) . . . . ?
C1 N1 N2 N3 0.4(6) . . . . ?
C1 N1 C12 C13 151.2(7) . . . . ?
C1 N1 C12 C17 -29.3(11) . . . . ?
C1 N1 C12 C17A 21.3(10) . . . . ?
C1 N1 C12 C13A -157.5(8) . . . . ?
C4 C9 C8 C7 1.2(8) . . . . ?
C4 C5 C6 C7 -0.4(9) . . . . ?
C9 C4 C5 C6 0.2(8) . . . . ?
C15 C16 C17 C12 -1.6(18) . . . . ?
C15 C16A C17A C12 -0.9(17) . . . . ?
C12 N1 N2 N3 -178.5(5) . . . . ?
C12 N1 C1 C20 177.9(5) . . . . ?
C12 N1 C1 C2 -0.8(9) . . . . ?
C12 C13 C14 C15 4.9(16) . . . . ?
C12 C13A C14A C15 -1(2) . . . . ?
C8 C7 C6 C5 0.9(9) . . . . ?
C5 C4 C9 C8 -0.6(8) . . . . ?
C6 C7 C8 C9 -1.3(8) . . . . ?
C10 C7 C8 C9 178.3(5) . . . . ?
C10 C7 C6 C5 -178.7(5) . . . . ?
C18 C15 C16 C17 -177.9(9) . . . . ?
C18 C15 C16A C17A -178.6(10) . . . . ?
C18 C15 C14 C13 176.2(9) . . . . ?
C18 C15 C14A C13A 179.4(11) . . . . ?
C16 C15 C18 O1A 49.2(13) . . . . ?
C16 C15 C18 C19 -152.9(9) . . . . ?
C16 C15 C14 C13 -6.0(16) . . . . ?
C13 C12 C17 C16 0.6(15) . . . . ?
C17 C12 C13 C14 -2.4(14) . . . . ?
C16A C15 C18 C19 157.2(9) . . . . ?
C16A C15 C18 O2A -44.0(16) . . . . ?
C16A C15 C14A C13A -2.2(18) . . . . ?
C17A C12 C13A C14A 2.8(17) . . . . ?
C13A C12 C17A C16A -2.0(15) . . . . ?
C14 C15 C18 O1A -132.9(11) . . . . ?
C14 C15 C18 C19 25.0(11) . . . . ?
C14 C15 C16 C17 4.3(16) . . . . ?
C14A C15 C18 C19 -24.5(13) . . . . ?
C14A C15 C18 O2A 134.3(15) . . . . ?
C14A C15 C16A C17A 2.9(16) . . . . ?
